data_7053974
loop_
_publ_author_name
'Rojas-S\'aenz, H\'ector'
'Su\'arez-Moreno, Galdina V.'
'Ramos-Garc\'ia, Iris'
'Duarte-Hern\'andez, Ang\'elica M.'
'Mijangos, Edgar'
'Pe\~na-Hueso, Adri\'an'
'Contreras, Rosalinda'
'Flores-Parra, Angelina'

_publ_section_title
;
 1,4-Dialkyl-1,4-diazabutadienes: their reactions with aluminum and indium
 halides
;
_journal_issue 1
_journal_name_full 'New Journal of Chemistry'
_journal_page_first 391
_journal_paper_doi 10.1039/c3nj01226c
_journal_volume 38
_journal_year 2014
_chemical_absolute_configuration unk
_chemical_compound_source 'synthesis as described'
_chemical_formula_moiety 'C24 H30 Cl5 In N2 O, C4 H8 O'
_chemical_formula_sum 'C28 H38 Cl5 In N2 O2'
_chemical_formula_weight 726.67
_chemical_name_common 'Compound 17'
_chemical_name_systematic
;
 ?
;
_space_group_IT_number 19
_symmetry_cell_setting orthorhombic
_symmetry_Int_Tables_number 19
_symmetry_space_group_name_Hall 'P 2ac 2ab'
_symmetry_space_group_name_H-M 'P 21 21 21'
_atom_sites_solution_hydrogens geom
_atom_sites_solution_primary direct
_atom_sites_solution_secondary difmap
_audit_conform_dict_location ftp://ftp.iucr.org/pub/cif_core.dic
_audit_conform_dict_name cif_core.dic
_audit_conform_dict_version 2.4
_audit_creation_date 2013-06-22T23:15:49-00:00
_audit_creation_method 'WinGX routine CIF_UPDATE'
_cell_angle_alpha 90.000
_cell_angle_beta 90.000
_cell_angle_gamma 90.000
_cell_formula_units_Z 4
_cell_length_a 6.9619(2)
_cell_length_b 13.4095(5)
_cell_length_c 35.1631(9)
_cell_measurement_reflns_used 22094
_cell_measurement_temperature 173(2)
_cell_measurement_theta_max 27.485
_cell_measurement_theta_min 0.998
_cell_measurement_wavelength 0.71073
_cell_volume 3282.67(18)
_computing_cell_refinement 'HKL Scalepack (Otwinowski & Minor 1997)'
_computing_data_collection 'Collect (Bruker AXS BV, 1997-2004)'
_computing_data_reduction 'HKL Denzo and Scalepack (Otwinowski & Minor 1997)'
_computing_molecular_graphics 'Ortep-3 for Windows (Farrugia, 1997)'
_computing_publication_material 'WinGX publication routines (Farrugia, 1999)'
_computing_structure_refinement 'SHELXL-97 (Sheldrick, 2008)'
_diffrn_ambient_temperature 173(2)
_diffrn_detector 'CCD plate'
_diffrn_detector_area_resol_mean 9
_diffrn_measured_fraction_theta_full 0.992
_diffrn_measured_fraction_theta_max 0.992
_diffrn_measurement_device '95mm CCD camera on \k-goniostat'
_diffrn_measurement_device_type KappaCCD
_diffrn_measurement_method 'CCD rotation images, thick slices'
_diffrn_orient_matrix_type 'by Bruker AXS Collect from scalepack cell'
_diffrn_orient_matrix_UB_11 0.603981E-1
_diffrn_orient_matrix_UB_12 0.668545E-1
_diffrn_orient_matrix_UB_13 -0.3972E-2
_diffrn_orient_matrix_UB_21 -0.559208E-1
_diffrn_orient_matrix_UB_22 0.236639E-1
_diffrn_orient_matrix_UB_23 0.245917E-1
_diffrn_orient_matrix_UB_31 0.117716
_diffrn_orient_matrix_UB_32 -0.230603E-1
_diffrn_orient_matrix_UB_33 0.137202E-1
_diffrn_radiation_monochromator graphite
_diffrn_radiation_probe x-ray
_diffrn_radiation_type MoK\a
_diffrn_radiation_wavelength 0.71073
_diffrn_reflns_av_R_equivalents 0.0877
_diffrn_reflns_av_unetI/netI 0.1974
_diffrn_reflns_limit_h_max 5
_diffrn_reflns_limit_h_min -9
_diffrn_reflns_limit_k_max 10
_diffrn_reflns_limit_k_min -17
_diffrn_reflns_limit_l_max 28
_diffrn_reflns_limit_l_min -45
_diffrn_reflns_number 14201
_diffrn_reflns_theta_full 27.5
_diffrn_reflns_theta_max 27.5
_diffrn_reflns_theta_min 1.16
_diffrn_source 'Enraf Nonius FR590'
_exptl_absorpt_coefficient_mu 1.154
_exptl_absorpt_correction_T_max 0.944
_exptl_absorpt_correction_T_min 0.933
_exptl_absorpt_correction_type multi-scan
_exptl_absorpt_process_details 'SADABS (Siemens, 1996)'
_exptl_crystal_colour colourless
_exptl_crystal_density_diffrn 1.47
_exptl_crystal_density_method 'not measured'
_exptl_crystal_description needle
_exptl_crystal_F_000 1480
_exptl_crystal_size_max 0.25
_exptl_crystal_size_mid 0.05
_exptl_crystal_size_min 0.05
_refine_diff_density_max 0.899
_refine_diff_density_min -0.598
_refine_diff_density_rms 0.128
_refine_ls_abs_structure_details 'Flack H D (1983), Acta Cryst. A39, 876-881'
_refine_ls_abs_structure_Flack 0.07(4)
_refine_ls_extinction_method none
_refine_ls_goodness_of_fit_ref 0.994
_refine_ls_hydrogen_treatment mixed
_refine_ls_matrix_type full
_refine_ls_number_parameters 428
_refine_ls_number_reflns 7082
_refine_ls_number_restraints 438
_refine_ls_restrained_S_all 0.992
_refine_ls_R_factor_all 0.1719
_refine_ls_R_factor_gt 0.0707
_refine_ls_shift/su_max 0
_refine_ls_shift/su_mean 0
_refine_ls_structure_factor_coef Fsqd
_refine_ls_weighting_details 'calc w=1/[\s^2^(Fo^2^)+(0.0476P)^2^+0.0000P] where P=(Fo^2^+2Fc^2^)/3'
_refine_ls_weighting_scheme calc
_refine_ls_wR_factor_gt 0.1152
_refine_ls_wR_factor_ref 0.1444
_reflns_number_gt 3687
_reflns_number_total 7082
_reflns_threshold_expression >2\s(I)
_cod_data_source_file c3nj01226c.txt
_cod_data_source_block rosalinda857
_cod_original_sg_symbol_H-M P212121
_cod_database_code 7053974

loop_
_symmetry_equiv_pos_as_xyz
'x, y, z'
'x+1/2, -y+1/2, -z'
'-x, y+1/2, -z+1/2'
'-x+1/2, -y, z+1/2'

loop_
_atom_site_label
_atom_site_type_symbol
_atom_site_fract_x
_atom_site_fract_y
_atom_site_fract_z
_atom_site_U_iso_or_equiv
_atom_site_adp_type
_atom_site_occupancy
_atom_site_symmetry_multiplicity
_atom_site_calc_flag
_atom_site_refinement_flags
_atom_site_disorder_assembly
_atom_site_disorder_group
C1 C -0.0606(13) 0.5618(7) 0.4499(2) 0.038(2) Uani 1 1 d D . .
H1 H 0.073 0.5443 0.4442 0.045 Uiso 1 1 calc R A 1
C2 C -0.1812(14) 0.4681(6) 0.4424(2) 0.039(2) Uani 1 1 d D B .
H2 H -0.3171 0.487 0.4414 0.046 Uiso 1 1 calc R . .
C3 C -0.2465(13) 0.4340(6) 0.3798(2) 0.031(2) Uani 1 1 d D B .
H3 H -0.3659 0.4622 0.3848 0.038 Uiso 1 1 calc R . .
C4 C -0.2009(13) 0.3966(6) 0.3405(2) 0.031(2) Uani 1 1 d . B .
H4 H -0.2911 0.4031 0.3212 0.038 Uiso 1 1 calc R . .
C5 C 0.0049(14) 0.3301(7) 0.2936(2) 0.038(3) Uani 1 1 d . B .
H5 H -0.1087 0.3439 0.278 0.046 Uiso 1 1 calc R . .
C6 C 0.0482(13) 0.2187(7) 0.2912(2) 0.038(2) Uani 1 1 d . . .
H6 H 0.1386 0.2025 0.3116 0.046 Uiso 1 1 calc R . .
C7 C 0.1375(14) 0.1860(7) 0.2542(2) 0.037(2) Uani 1 1 d . . .
C8 C 0.0298(15) 0.1868(7) 0.2207(3) 0.047(3) Uani 1 1 d . . .
H8 H -0.0992 0.2048 0.2211 0.057 Uiso 1 1 calc R . .
C9 C 0.1165(17) 0.1607(8) 0.1876(3) 0.060(4) Uani 1 1 d . . .
H9 H 0.044 0.1595 0.1654 0.072 Uiso 1 1 calc R . .
C10 C 0.3084(16) 0.1361(8) 0.1858(2) 0.053(3) Uani 1 1 d . . .
H10 H 0.3666 0.1225 0.1626 0.064 Uiso 1 1 calc R . .
C11 C 0.4127(14) 0.1320(7) 0.2192(3) 0.048(3) Uani 1 1 d . . .
H11 H 0.5405 0.1119 0.2187 0.057 Uiso 1 1 calc R . .
C12 C 0.3276(15) 0.1577(6) 0.2532(2) 0.043(2) Uani 1 1 d . . .
H12 H 0.3989 0.1559 0.2755 0.051 Uiso 1 1 calc R . .
C13 C -0.060(4) 0.611(2) 0.4884(5) 0.038(5) Uani 0.5 1 d PGU B 1
C14 C -0.224(3) 0.6569(18) 0.5026(6) 0.040(5) Uani 0.5 1 d PGU B 1
H14 H -0.3327 0.6622 0.4875 0.049 Uiso 0.5 1 calc PR B 1
C15 C -0.2245(19) 0.6947(14) 0.5394(6) 0.040(4) Uani 0.5 1 d PGU B 1
H15 H -0.3343 0.7253 0.5489 0.048 Uiso 0.5 1 calc PR B 1
C16 C -0.061(2) 0.6867(15) 0.5620(5) 0.041(5) Uani 0.5 1 d PGU B 1
H16 H -0.062 0.712 0.5866 0.049 Uiso 0.5 1 calc PR B 1
C17 C 0.103(2) 0.6409(19) 0.5478(6) 0.048(5) Uani 0.5 1 d PGU B 1
H17 H 0.2118 0.6355 0.5629 0.058 Uiso 0.5 1 calc PR B 1
C18 C 0.104(3) 0.603(2) 0.5110(6) 0.044(5) Uani 0.5 1 d PGU B 1
H18 H 0.2134 0.5724 0.5015 0.053 Uiso 0.5 1 calc PR B 1
C13A C -0.104(4) 0.600(2) 0.4902(5) 0.042(5) Uani 0.5 1 d PGU B 2
C14A C -0.284(3) 0.6356(18) 0.5001(6) 0.043(5) Uani 0.5 1 d PGU B 2
H14A H -0.3846 0.6328 0.4827 0.052 Uiso 0.5 1 calc PR B 2
C15A C -0.315(2) 0.6755(14) 0.5361(6) 0.048(5) Uani 0.5 1 d PGU B 2
H15A H -0.4359 0.6995 0.5427 0.057 Uiso 0.5 1 calc PR B 2
C16A C -0.165(2) 0.6797(15) 0.5621(5) 0.048(5) Uani 0.5 1 d PGU B 2
H16A H -0.1858 0.7064 0.5862 0.058 Uiso 0.5 1 calc PR B 2
C17A C 0.015(2) 0.6439(19) 0.5523(6) 0.051(5) Uani 0.5 1 d PGU B 2
H17A H 0.1156 0.6466 0.5697 0.061 Uiso 0.5 1 calc PR B 2
C18A C 0.046(3) 0.604(2) 0.5163(6) 0.045(5) Uani 0.5 1 d PGU B 2
H18A H 0.1669 0.58 0.5097 0.054 Uiso 0.5 1 calc PR B 2
C19 C -0.1537(15) 0.3913(6) 0.4740(2) 0.043(3) Uani 1 1 d . . .
H19A H -0.2337 0.3344 0.4691 0.064 Uiso 1 1 calc R B .
H19B H -0.1885 0.4203 0.4979 0.064 Uiso 1 1 calc R . .
H19C H -0.0216 0.3708 0.4747 0.064 Uiso 1 1 calc R . .
C20 C 0.1671(15) 0.3939(6) 0.2794(2) 0.047(3) Uani 1 1 d . . .
H20A H 0.1306 0.4629 0.2808 0.071 Uiso 1 1 calc R . .
H20B H 0.1954 0.3768 0.2535 0.071 Uiso 1 1 calc R . .
H20C H 0.2788 0.3829 0.2948 0.071 Uiso 1 1 calc R . .
C21 C 0.159(3) 0.1397(17) 0.4201(5) 0.046(4) Uani 0.5 1 d PDU C 1
H21A H 0.238 0.1616 0.4411 0.055 Uiso 0.5 1 calc PR C 1
H21B H 0.2391 0.1128 0.4 0.055 Uiso 0.5 1 calc PR C 1
C22 C 0.008(3) 0.067(2) 0.4324(6) 0.054(4) Uani 0.5 1 d PDU C 1
H22A H 0.0266 0.0542 0.4593 0.065 Uiso 0.5 1 calc PR C 1
H22B H 0.0306 0.0049 0.4192 0.065 Uiso 0.5 1 calc PR C 1
C23 C -0.205(3) 0.0947(14) 0.4267(5) 0.060(4) Uani 0.5 1 d PDU C 1
H23A H -0.2757 0.0442 0.4127 0.072 Uiso 0.5 1 calc PR C 1
H23B H -0.2702 0.1096 0.4504 0.072 Uiso 0.5 1 calc PR C 1
C21A C 0.122(3) 0.1510(19) 0.4333(6) 0.054(4) Uani 0.5 1 d PDU C 2
H21C H 0.1626 0.1877 0.4557 0.065 Uiso 0.5 1 calc PR C 2
H21D H 0.234 0.1203 0.422 0.065 Uiso 0.5 1 calc PR C 2
C22A C -0.020(3) 0.072(3) 0.4446(5) 0.056(4) Uani 0.5 1 d PDU C 2
H22C H -0.089 0.089 0.4677 0.068 Uiso 0.5 1 calc PR C 2
H22D H 0.0408 0.007 0.4477 0.068 Uiso 0.5 1 calc PR C 2
C23A C -0.154(3) 0.0753(11) 0.4082(5) 0.054(4) Uani 0.5 1 d PDU C 2
H23C H -0.0953 0.0431 0.3864 0.065 Uiso 0.5 1 calc PR C 2
H23D H -0.2791 0.0458 0.413 0.065 Uiso 0.5 1 calc PR C 2
O1 O 0.0333(8) 0.2188(5) 0.40629(17) 0.0449(18) Uani 1 1 d D . .
C24 C -0.1667(15) 0.1869(7) 0.4032(3) 0.053(3) Uani 1 1 d D C .
H24A H -0.1965 0.1732 0.3768 0.064 Uiso 1 1 calc R D 1
H24B H -0.2499 0.2404 0.4118 0.064 Uiso 1 1 calc R D 1
O2 O 0.241(3) 1.0018(11) 0.3374(5) 0.115(4) Uani 0.5 1 d PGU E 1
C25 C 0.194(3) 0.9403(16) 0.3059(5) 0.120(4) Uani 0.5 1 d PGU E 1
H25A H 0.0881 0.8964 0.3124 0.144 Uiso 0.5 1 calc PR E 1
H25B H 0.1553 0.9812 0.2844 0.144 Uiso 0.5 1 calc PR E 1
C26 C 0.359(3) 0.8835(16) 0.2964(5) 0.118(4) Uani 0.5 1 d PGU E 1
H26A H 0.3981 0.8976 0.2704 0.142 Uiso 0.5 1 calc PR E 1
H26B H 0.3309 0.8128 0.2984 0.142 Uiso 0.5 1 calc PR E 1
C27 C 0.508(2) 0.9098(18) 0.3220(7) 0.117(4) Uani 0.5 1 d PGU E 1
H27A H 0.5501 0.8515 0.3361 0.141 Uiso 0.5 1 calc PR E 1
H27B H 0.6173 0.9363 0.3081 0.141 Uiso 0.5 1 calc PR E 1
C28 C 0.435(3) 0.9829(15) 0.3474(5) 0.112(4) Uani 0.5 1 d PGU E 1
H28A H 0.5099 1.0437 0.3454 0.134 Uiso 0.5 1 calc PR E 1
H28B H 0.4427 0.9589 0.3734 0.134 Uiso 0.5 1 calc PR E 1
O2A O 0.163(2) 0.9105(14) 0.3232(5) 0.126(4) Uani 0.5 1 d PGU F 2
C25A C 0.254(3) 0.8940(16) 0.2876(4) 0.113(4) Uani 0.5 1 d PGU F 2
H25C H 0.2275 0.827 0.2787 0.136 Uiso 0.5 1 calc PR F 2
H25D H 0.206 0.9409 0.2688 0.136 Uiso 0.5 1 calc PR F 2
C27A C 0.455(3) 0.907(2) 0.2927(5) 0.116(4) Uani 0.5 1 d PGU F 2
H27C H 0.5225 0.8464 0.2861 0.14 Uiso 0.5 1 calc PR F 2
H27D H 0.501 0.9603 0.2763 0.14 Uiso 0.5 1 calc PR F 2
C26A C 0.488(2) 0.932(2) 0.3314(6) 0.120(4) Uani 0.5 1 d PGU F 2
H26C H 0.571 0.8826 0.3431 0.144 Uiso 0.5 1 calc PR F 2
H26D H 0.5496 0.9965 0.3332 0.144 Uiso 0.5 1 calc PR F 2
C28A C 0.307(3) 0.9339(15) 0.3502(4) 0.122(4) Uani 0.5 1 d PGU F 2
H28C H 0.2845 0.9995 0.3609 0.147 Uiso 0.5 1 calc PR F 2
H28D H 0.306 0.8856 0.3708 0.147 Uiso 0.5 1 calc PR F 2
Cl1 Cl -0.1327(4) 0.65435(17) 0.41499(5) 0.0473(7) Uani 1 1 d . B .
Cl2 Cl -0.1732(4) 0.14965(19) 0.30021(6) 0.0531(7) Uani 1 1 d . . .
Cl3 Cl 0.2720(3) 0.53046(17) 0.36599(7) 0.0450(7) Uani 1 1 d . . .
Cl4 Cl 0.3333(4) 0.3756(2) 0.44806(5) 0.0479(6) Uani 1 1 d . . .
Cl5 Cl 0.4168(3) 0.26582(19) 0.35658(6) 0.0430(6) Uani 1 1 d . . .
In1 In 0.16973(9) 0.36549(5) 0.387003(15) 0.03326(19) Uani 1 1 d . B .
N1 N -0.1257(10) 0.4274(5) 0.40572(19) 0.0300(19) Uani 1 1 d . . .
N2 N -0.0408(10) 0.3566(5) 0.33380(16) 0.0289(17) Uani 1 1 d . . .

loop_
_atom_site_aniso_label
_atom_site_aniso_U_11
_atom_site_aniso_U_22
_atom_site_aniso_U_33
_atom_site_aniso_U_23
_atom_site_aniso_U_13
_atom_site_aniso_U_12
C1 0.023(6) 0.057(7) 0.033(5) 0.000(5) 0.001(4) 0.000(5)
C2 0.018(5) 0.066(7) 0.032(5) -0.007(5) 0.005(5) 0.003(6)
C3 0.030(5) 0.034(5) 0.030(5) 0.001(4) 0.002(4) 0.002(4)
C4 0.033(6) 0.027(5) 0.035(5) 0.004(4) -0.011(4) 0.003(5)
C5 0.042(7) 0.045(7) 0.027(5) -0.002(4) -0.001(5) 0.000(5)
C6 0.026(6) 0.049(7) 0.040(5) -0.011(5) -0.001(5) -0.002(5)
C7 0.033(7) 0.040(6) 0.039(5) -0.001(4) 0.006(5) -0.003(5)
C8 0.042(7) 0.062(7) 0.038(6) -0.005(5) 0.008(5) -0.004(6)
C9 0.071(10) 0.080(9) 0.029(5) -0.011(5) 0.001(5) -0.016(7)
C10 0.063(8) 0.052(6) 0.045(6) -0.013(5) 0.025(6) -0.017(9)
C11 0.047(6) 0.042(6) 0.054(6) -0.012(6) 0.013(5) 0.016(6)
C12 0.036(6) 0.050(6) 0.042(5) -0.012(4) -0.007(6) 0.002(7)
C13 0.044(12) 0.036(9) 0.036(7) 0.000(7) 0.015(8) -0.015(9)
C14 0.054(13) 0.031(9) 0.037(7) 0.005(7) 0.014(8) -0.009(9)
C15 0.050(12) 0.033(8) 0.037(7) -0.003(7) 0.013(9) -0.015(8)
C16 0.053(13) 0.042(8) 0.029(7) 0.000(7) 0.023(9) -0.015(10)
C17 0.055(13) 0.052(8) 0.037(8) 0.009(8) 0.002(9) -0.010(11)
C18 0.051(12) 0.046(8) 0.036(8) 0.001(7) 0.008(8) -0.011(9)
C13A 0.052(13) 0.033(8) 0.042(7) 0.005(7) 0.014(8) -0.017(9)
C14A 0.057(12) 0.036(10) 0.038(7) -0.003(7) 0.008(8) -0.017(10)
C15A 0.065(12) 0.037(9) 0.041(7) 0.005(7) 0.022(10) -0.009(10)
C16A 0.066(13) 0.039(8) 0.040(8) 0.001(7) 0.015(11) -0.021(11)
C17A 0.061(12) 0.053(8) 0.038(7) -0.003(7) 0.016(9) -0.018(10)
C18A 0.055(13) 0.044(8) 0.037(8) -0.010(7) 0.011(8) -0.015(9)
C19 0.053(7) 0.044(6) 0.031(4) -0.002(4) -0.009(5) -0.004(6)
C20 0.052(7) 0.055(7) 0.036(5) 0.004(4) 0.005(6) 0.000(7)
C21 0.051(8) 0.060(8) 0.026(9) 0.034(9) 0.008(8) 0.006(8)
C22 0.057(8) 0.064(7) 0.042(9) 0.033(8) 0.009(7) 0.001(6)
C23 0.061(8) 0.069(8) 0.049(9) 0.040(8) 0.009(8) -0.005(7)
C21A 0.055(9) 0.064(8) 0.043(10) 0.035(8) 0.004(8) -0.001(7)
C22A 0.060(8) 0.068(7) 0.042(9) 0.035(8) 0.009(7) -0.003(7)
C23A 0.057(8) 0.063(8) 0.041(9) 0.030(8) 0.011(7) -0.001(7)
O1 0.026(4) 0.048(4) 0.060(4) 0.019(3) -0.013(3) -0.008(3)
C24 0.041(7) 0.052(6) 0.067(6) -0.003(5) -0.016(6) -0.005(7)
O2 0.117(9) 0.115(8) 0.113(8) -0.035(7) -0.006(8) 0.006(8)
C25 0.121(9) 0.116(8) 0.124(9) -0.027(7) -0.003(8) -0.002(9)
C26 0.119(9) 0.115(8) 0.121(8) -0.042(6) 0.000(7) -0.001(8)
C27 0.119(9) 0.115(8) 0.118(9) -0.041(7) -0.004(8) 0.000(9)
C28 0.114(9) 0.113(9) 0.109(8) -0.036(7) -0.006(8) -0.003(9)
O2A 0.124(9) 0.126(8) 0.128(8) -0.034(7) -0.002(7) -0.004(8)
C25A 0.116(9) 0.110(8) 0.114(8) -0.040(7) -0.001(8) -0.003(9)
C27A 0.120(9) 0.112(8) 0.118(8) -0.042(7) 0.005(8) 0.000(9)
C26A 0.119(9) 0.122(8) 0.119(8) -0.034(7) -0.004(8) -0.001(8)
C28A 0.123(9) 0.128(9) 0.115(8) -0.029(7) -0.005(8) 0.002(9)
Cl1 0.066(2) 0.0458(15) 0.0307(11) 0.0029(10) -0.0018(12) -0.0002(15)
Cl2 0.0423(15) 0.0656(18) 0.0513(13) -0.0096(12) 0.0089(14) -0.0115(18)
Cl3 0.0346(15) 0.0464(16) 0.0538(14) 0.0044(12) 0.0037(12) -0.0049(13)
Cl4 0.0337(13) 0.0744(17) 0.0358(11) -0.0026(12) -0.0113(12) -0.0051(19)
Cl5 0.0308(14) 0.0520(16) 0.0462(14) -0.0096(12) -0.0004(12) 0.0077(12)
In1 0.0245(3) 0.0434(4) 0.0318(3) -0.0002(3) -0.0011(3) -0.0010(4)
N1 0.026(5) 0.031(4) 0.034(4) 0.005(3) 0.002(4) 0.001(4)
N2 0.026(4) 0.034(4) 0.027(4) -0.004(4) -0.003(3) 0.012(4)

loop_
_atom_type_symbol
_atom_type_description
_atom_type_scat_dispersion_real
_atom_type_scat_dispersion_imag
_atom_type_scat_source
C C 0.0033 0.0016 'International Tables Vol C Tables 4.2.6.8 and 6.1.1.4'
H H 0 0 'International Tables Vol C Tables 4.2.6.8 and 6.1.1.4'
Cl Cl 0.1484 0.1585 'International Tables Vol C Tables 4.2.6.8 and 6.1.1.4'
In In -0.7276 1.31 'International Tables Vol C Tables 4.2.6.8 and 6.1.1.4'
N N 0.0061 0.0033 'International Tables Vol C Tables 4.2.6.8 and 6.1.1.4'
O O 0.0106 0.006 'International Tables Vol C Tables 4.2.6.8 and 6.1.1.4'

loop_
_geom_angle_atom_site_label_1
_geom_angle_atom_site_label_2
_geom_angle_atom_site_label_3
_geom_angle
C13 C1 C13A 13.1(19)
C13 C1 C2 121.1(13)
C13A C1 C2 108.9(12)
C13 C1 Cl1 108.0(13)
C13A C1 Cl1 110.1(13)
C2 C1 Cl1 106.9(6)
C13 C1 H1 106.6
C13A C1 H1 117.1
C2 C1 H1 106.6
Cl1 C1 H1 106.6
N1 C2 C19 111.0(7)
N1 C2 C1 108.4(7)
C19 C2 C1 111.0(7)
N1 C2 H2 108.8
C19 C2 H2 108.8
C1 C2 H2 108.8
N1 C3 C4 120.5(8)
N1 C3 H3 119.8
C4 C3 H3 119.8
N2 C4 C3 120.1(7)
N2 C4 H4 120
C3 C4 H4 120
N2 C5 C20 109.8(7)
N2 C5 C6 109.1(7)
C20 C5 C6 113.0(8)
N2 C5 H5 108.3
C20 C5 H5 108.3
C6 C5 H5 108.3
C7 C6 C5 114.4(7)
C7 C6 Cl2 110.5(6)
C5 C6 Cl2 108.7(7)
C7 C6 H6 107.6
C5 C6 H6 107.6
Cl2 C6 H6 107.6
C12 C7 C8 119.7(9)
C12 C7 C6 120.0(8)
C8 C7 C6 120.3(9)
C9 C8 C7 118.9(10)
C9 C8 H8 120.6
C7 C8 H8 120.6
C8 C9 C10 122.1(9)
C8 C9 H9 118.9
C10 C9 H9 118.9
C9 C10 C11 118.7(9)
C9 C10 H10 120.6
C11 C10 H10 120.6
C12 C11 C10 120.1(9)
C12 C11 H11 120
C10 C11 H11 120
C11 C12 C7 120.4(9)
C11 C12 H12 119.8
C7 C12 H12 119.8
C14 C13 C18 120
C14 C13 C1 120.9(15)
C18 C13 C1 118.9(15)
C15 C14 C13 120
C15 C14 H14 120
C13 C14 H14 120
C14 C15 C16 120
C14 C15 H15 120
C16 C15 H15 120
C15 C16 C17 120
C15 C16 H16 120
C17 C16 H16 120
C16 C17 C18 120
C16 C17 H17 120
C18 C17 H17 120
C17 C18 C13 120
C17 C18 H18 120
C13 C18 H18 120
C14A C13A C18A 120
C14A C13A C1 121.5(15)
C18A C13A C1 118.4(15)
C15A C14A C13A 120
C15A C14A H14A 120
C13A C14A H14A 120
C16A C15A C14A 120
C16A C15A H15A 120
C14A C15A H15A 120
C15A C16A C17A 120
C15A C16A H16A 120
C17A C16A H16A 120
C16A C17A C18A 120
C16A C17A H17A 120
C18A C17A H17A 120
C17A C18A C13A 120
C17A C18A H18A 120
C13A C18A H18A 120
C2 C19 H19A 109.5
C2 C19 H19B 109.5
H19A C19 H19B 109.5
C2 C19 H19C 109.5
H19A C19 H19C 109.5
H19B C19 H19C 109.5
C5 C20 H20A 109.5
C5 C20 H20B 109.5
H20A C20 H20B 109.5
C5 C20 H20C 109.5
H20A C20 H20C 109.5
H20B C20 H20C 109.5
O1 C21 C22 98.6(18)
O1 C21 H21A 112
C22 C21 H21A 112
O1 C21 H21B 112
C22 C21 H21B 112
H21A C21 H21B 109.7
C21 C22 C23 119(2)
C21 C22 H22A 107.6
C23 C22 H22A 107.6
C21 C22 H22B 107.6
C23 C22 H22B 107.6
H22A C22 H22B 107.1
C24 C23 C22 95.6(16)
C24 C23 H23A 112.6
C22 C23 H23A 112.6
C24 C23 H23B 112.6
C22 C23 H23B 112.6
H23A C23 H23B 110.1
O1 C21A C22A 109.8(18)
O1 C21A H21C 109.7
C22A C21A H21C 109.7
O1 C21A H21D 109.7
C22A C21A H21D 109.7
H21C C21A H21D 108.2
C21A C22A C23A 98.7(18)
C21A C22A H22C 112
C23A C22A H22C 112
C21A C22A H22D 112
C23A C22A H22D 112
H22C C22A H22D 109.7
C24 C23A C22A 99.1(16)
C24 C23A H23C 112
C22A C23A H23C 112
C24 C23A H23D 112
C22A C23A H23D 112
H23C C23A H23D 109.6
C21A O1 C21 21.9(13)
C21A O1 C24 105.6(12)
C21 O1 C24 112.4(12)
C21A O1 In1 123.8(12)
C21 O1 In1 118.5(11)
C24 O1 In1 128.8(5)
O1 C24 C23A 103.2(12)
O1 C24 C23 111.7(10)
C23A C24 C23 30.2(10)
O1 C24 H24A 109.3
C23A C24 H24A 86.3
C23 C24 H24A 109.3
O1 C24 H24B 109.3
C23A C24 H24B 137
C23 C24 H24B 109.3
H24A C24 H24B 107.9
C28 O2 C25 108
C26 C25 O2 108
C26 C25 H25A 110.1
O2 C25 H25A 110.1
C26 C25 H25B 110.1
O2 C25 H25B 110.1
H25A C25 H25B 108.4
C25 C26 C27 108
C25 C26 H26A 110.1
C27 C26 H26A 110.1
C25 C26 H26B 110.1
C27 C26 H26B 110.1
H26A C26 H26B 108.4
C28 C27 C26 108
C28 C27 H27A 110.1
C26 C27 H27A 110.1
C28 C27 H27B 110.1
C26 C27 H27B 110.1
H27A C27 H27B 108.4
C27 C28 O2 108
C27 C28 H28A 110.1
O2 C28 H28A 110.1
C27 C28 H28B 110.1
O2 C28 H28B 110.1
H28A C28 H28B 108.4
C28A O2A C25A 108
C27A C25A O2A 108
C27A C25A H25C 110.1
O2A C25A H25C 110.1
C27A C25A H25D 110.1
O2A C25A H25D 110.1
H25C C25A H25D 108.4
C26A C27A C25A 108
C26A C27A H27C 110.1
C25A C27A H27C 110.1
C26A C27A H27D 110.1
C25A C27A H27D 110.1
H27C C27A H27D 108.4
C28A C26A C27A 108
C28A C26A H26C 110.1
C27A C26A H26C 110.1
C28A C26A H26D 110.1
C27A C26A H26D 110.1
H26C C26A H26D 108.4
C26A C28A O2A 108
C26A C28A H28C 110.1
O2A C28A H28C 110.1
C26A C28A H28D 110.1
O2A C28A H28D 110.1
H28C C28A H28D 108.4
O1 In1 N1 81.7(2)
O1 In1 N2 86.2(2)
N1 In1 N2 72.2(2)
O1 In1 Cl5 87.21(17)
N1 In1 Cl5 162.37(18)
N2 In1 Cl5 93.58(17)
O1 In1 Cl4 88.90(16)
N1 In1 Cl4 98.34(18)
N2 In1 Cl4 169.87(17)
Cl5 In1 Cl4 95.06(8)
O1 In1 Cl3 172.42(16)
N1 In1 Cl3 91.17(17)
N2 In1 Cl3 89.25(18)
Cl5 In1 Cl3 99.16(9)
Cl4 In1 Cl3 94.58(9)
C3 N1 C2 116.3(7)
C3 N1 In1 114.8(6)
C2 N1 In1 128.6(6)
C4 N2 C5 117.9(7)
C4 N2 In1 112.1(5)
C5 N2 In1 128.7(5)

loop_
_geom_bond_atom_site_label_1
_geom_bond_atom_site_label_2
_geom_bond_distance
C1 C13 1.504(18)
C1 C13A 1.534(18)
C1 C2 1.535(10)
C1 Cl1 1.817(9)
C1 H1 0.98
C2 N1 1.453(9)
C2 C19 1.526(10)
C2 H2 0.98
C3 N1 1.242(9)
C3 C4 1.504(10)
C3 H3 0.93
C4 N2 1.259(10)
C4 H4 0.93
C5 N2 1.492(9)
C5 C20 1.502(12)
C5 C6 1.527(12)
C5 H5 0.98
C6 C7 1.506(11)
C6 Cl2 1.825(9)
C6 H6 0.98
C7 C12 1.377(12)
C7 C8 1.397(12)
C8 C9 1.357(12)
C8 H8 0.93
C9 C10 1.378(13)
C9 H9 0.93
C10 C11 1.381(12)
C10 H10 0.93
C11 C12 1.377(11)
C11 H11 0.93
C12 H12 0.93
C13 C14 1.39
C13 C18 1.39
C14 C15 1.39
C14 H14 0.93
C15 C16 1.39
C15 H15 0.93
C16 C17 1.39
C16 H16 0.93
C17 C18 1.39
C17 H17 0.93
C18 H18 0.93
C13A C14A 1.39
C13A C18A 1.39
C14A C15A 1.39
C14A H14A 0.93
C15A C16A 1.39
C15A H15A 0.93
C16A C17A 1.39
C16A H16A 0.93
C17A C18A 1.39
C17A H17A 0.93
C18A H18A 0.93
C19 H19A 0.96
C19 H19B 0.96
C19 H19C 0.96
C20 H20A 0.96
C20 H20B 0.96
C20 H20C 0.96
C21 O1 1.456(13)
C21 C22 1.497(14)
C21 H21A 0.97
C21 H21B 0.97
C22 C23 1.540(10)
C22 H22A 0.97
C22 H22B 0.97
C23 C24 1.510(13)
C23 H23A 0.97
C23 H23B 0.97
C21A O1 1.452(13)
C21A C22A 1.505(15)
C21A H21C 0.97
C21A H21D 0.97
C22A C23A 1.586(10)
C22A H22C 0.97
C22A H22D 0.97
C23A C24 1.510(14)
C23A H23C 0.97
C23A H23D 0.97
O1 C24 1.461(10)
O1 In1 2.287(6)
C24 H24A 0.97
C24 H24B 0.97
O2 C28 1.42
O2 C25 1.42
C25 C26 1.42
C25 H25A 0.97
C25 H25B 0.97
C26 C27 1.42
C26 H26A 0.97
C26 H26B 0.97
C27 C28 1.42
C27 H27A 0.97
C27 H27B 0.97
C28 H28A 0.97
C28 H28B 0.97
O2A C28A 1.42
O2A C25A 1.42
C25A C27A 1.42
C25A H25C 0.97
C25A H25D 0.97
C27A C26A 1.42
C27A H27C 0.97
C27A H27D 0.97
C26A C28A 1.42
C26A H26C 0.97
C26A H26D 0.97
C28A H28C 0.97
C28A H28D 0.97
Cl3 In1 2.438(2)
Cl4 In1 2.434(2)
Cl5 In1 2.427(2)
In1 N1 2.313(7)
In1 N2 2.380(6)

loop_
_geom_torsion_atom_site_label_1
_geom_torsion_atom_site_label_2
_geom_torsion_atom_site_label_3
_geom_torsion_atom_site_label_4
_geom_torsion
C13 C1 C2 N1 -169.3(14)
C13A C1 C2 N1 -174.6(13)
Cl1 C1 C2 N1 66.5(8)
C13 C1 C2 C19 -47.1(16)
C13A C1 C2 C19 -52.4(15)
Cl1 C1 C2 C19 -171.3(6)
N1 C3 C4 N2 1.3(12)
N2 C5 C6 C7 -167.4(7)
C20 C5 C6 C7 -44.9(11)
N2 C5 C6 Cl2 68.5(8)
C20 C5 C6 Cl2 -169.0(6)
C5 C6 C7 C12 108.8(10)
Cl2 C6 C7 C12 -128.1(8)
C5 C6 C7 C8 -69.5(11)
Cl2 C6 C7 C8 53.6(10)
C12 C7 C8 C9 -0.9(14)
C6 C7 C8 C9 177.4(9)
C7 C8 C9 C10 -1.7(16)
C8 C9 C10 C11 4.0(17)
C9 C10 C11 C12 -3.6(16)
C10 C11 C12 C7 1.1(15)
C8 C7 C12 C11 1.2(14)
C6 C7 C12 C11 -177.1(8)
C13A C1 C13 C14 -44(9)
C2 C1 C13 C14 -67(2)
Cl1 C1 C13 C14 57.0(17)
C13A C1 C13 C18 131(10)
C2 C1 C13 C18 108.1(12)
Cl1 C1 C13 C18 -128.2(10)
C18 C13 C14 C15 0
C1 C13 C14 C15 175(2)
C13 C14 C15 C16 0
C14 C15 C16 C17 0
C15 C16 C17 C18 0
C16 C17 C18 C13 0
C14 C13 C18 C17 0
C1 C13 C18 C17 -175(2)
C13 C1 C13A C14A 135(11)
C2 C1 C13A C14A -65.2(18)
Cl1 C1 C13A C14A 51.7(17)
C13 C1 C13A C18A -41(9)
C2 C1 C13A C18A 119.0(10)
Cl1 C1 C13A C18A -124.1(10)
C18A C13A C14A C15A 0
C1 C13A C14A C15A -176(2)
C13A C14A C15A C16A 0
C14A C15A C16A C17A 0
C15A C16A C17A C18A 0
C16A C17A C18A C13A 0
C14A C13A C18A C17A 0
C1 C13A C18A C17A 176(2)
O1 C21 C22 C23 1(2)
C21 C22 C23 C24 9(2)
O1 C21A C22A C23A 24(2)
C21A C22A C23A C24 -43(2)
C22A C21A O1 C21 -107(6)
C22A C21A O1 C24 4.7(19)
C22A C21A O1 In1 170.4(12)
C22 C21 O1 C21A 64(6)
C22 C21 O1 C24 -11.4(15)
C22 C21 O1 In1 174.6(10)
C21A O1 C24 C23A -33.5(15)
C21 O1 C24 C23A -11.5(14)
In1 O1 C24 C23A 161.7(8)
C21A O1 C24 C23 -3.2(16)
C21 O1 C24 C23 18.9(16)
In1 O1 C24 C23 -167.9(10)
C22A C23A C24 O1 47.6(17)
C22A C23A C24 C23 -63(2)
C22 C23 C24 O1 -15.3(19)
C22 C23 C24 C23A 63(2)
C28 O2 C25 C26 0
O2 C25 C26 C27 0
C25 C26 C27 C28 0
C26 C27 C28 O2 0
C25 O2 C28 C27 0
C28A O2A C25A C27A 0
O2A C25A C27A C26A 0
C25A C27A C26A C28A 0
C27A C26A C28A O2A 0
C25A O2A C28A C26A 0
C21A O1 In1 N1 -127.1(13)
C21 O1 In1 N1 -152.0(10)
C24 O1 In1 N1 35.2(7)
C21A O1 In1 N2 160.4(13)
C21 O1 In1 N2 135.5(10)
C24 O1 In1 N2 -37.4(7)
C21A O1 In1 Cl5 66.6(13)
C21 O1 In1 Cl5 41.7(10)
C24 O1 In1 Cl5 -131.1(7)
C21A O1 In1 Cl4 -28.5(13)
C21 O1 In1 Cl4 -53.4(10)
C24 O1 In1 Cl4 133.7(7)
C21A O1 In1 Cl3 -146.0(15)
C21 O1 In1 Cl3 -170.9(13)
C24 O1 In1 Cl3 16.2(18)
C4 C3 N1 C2 178.3(7)
C4 C3 N1 In1 4.1(10)
C19 C2 N1 C3 127.3(8)
C1 C2 N1 C3 -110.5(9)
C19 C2 N1 In1 -59.5(10)
C1 C2 N1 In1 62.7(8)
O1 In1 N1 C3 -93.7(6)
N2 In1 N1 C3 -5.0(6)
Cl5 In1 N1 C3 -42.3(10)
Cl4 In1 N1 C3 178.6(6)
Cl3 In1 N1 C3 83.8(6)
O1 In1 N1 C2 93.0(6)
N2 In1 N1 C2 -178.3(7)
Cl5 In1 N1 C2 144.4(6)
Cl4 In1 N1 C2 5.3(6)
Cl3 In1 N1 C2 -89.5(6)
C3 C4 N2 C5 -174.0(7)
C3 C4 N2 In1 -5.7(9)
C20 C5 N2 C4 113.1(9)
C6 C5 N2 C4 -122.5(9)
C20 C5 N2 In1 -52.9(9)
C6 C5 N2 In1 71.5(9)
O1 In1 N2 C4 88.0(6)
N1 In1 N2 C4 5.6(6)
Cl5 In1 N2 C4 175.0(6)
Cl4 In1 N2 C4 26.5(15)
Cl3 In1 N2 C4 -85.9(6)
O1 In1 N2 C5 -105.3(7)
N1 In1 N2 C5 172.3(7)
Cl5 In1 N2 C5 -18.3(7)
Cl4 In1 N2 C5 -166.8(8)
Cl3 In1 N2 C5 80.8(7)
